data_7007850
loop_
_publ_author_name
'Fitchett, Christopher M.'
'Steel, Peter J.'

_publ_section_title
;
 Chiral heterocyclic ligands. XIV. Control of directionality in silver
 coordination polymers through ligand design.
;
_journal_issue 41
_journal_name_full 'Dalton transactions (Cambridge, England : 2003)'
_journal_page_first 4886
_journal_page_last 4888
_journal_paper_doi 10.1039/b611622c
_journal_year 2006
_chemical_absolute_configuration ad
_chemical_formula_sum 'C26 H30 Ag2 N6 O8'
_chemical_formula_weight 770.30
_chemical_name_common Cmpd6
_chemical_name_systematic
;
?
;
_space_group_IT_number 18
_symmetry_cell_setting orthorhombic
_symmetry_space_group_name_Hall 'P 2 2ab'
_symmetry_space_group_name_H-M 'P 21 21 2'
_atom_sites_solution_hydrogens geom
_atom_sites_solution_primary direct
_atom_sites_solution_secondary difmap
_audit_creation_method SHELXL-97
_cell_angle_alpha 90.00
_cell_angle_beta 90.00
_cell_angle_gamma 90.00
_cell_formula_units_Z 2
_cell_length_a 7.368(3)
_cell_length_b 28.931(10)
_cell_length_c 7.214(2)
_cell_measurement_temperature 168(2)
_cell_volume 1537.8(9)
_computing_cell_refinement 'Bruker XSCANS'
_computing_data_collection 'Bruker XSCANS'
_computing_data_reduction 'Bruker SHELXTL'
_computing_molecular_graphics 'Bruker SHELXTL'
_computing_publication_material 'Bruker SHELXTL'
_computing_structure_refinement 'SHELXL-97 (Sheldrick, 1997)'
_computing_structure_solution 'SHELXS-97 (Sheldrick, 1990)'
_diffrn_ambient_temperature 168(2)
_diffrn_measured_fraction_theta_full 0.971
_diffrn_measured_fraction_theta_max 0.971
_diffrn_measurement_device_type CCD
_diffrn_measurement_method '\w scans'
_diffrn_radiation_monochromator graphite
_diffrn_radiation_source 'fine-focus sealed tube'
_diffrn_radiation_type MoK\a
_diffrn_radiation_wavelength 0.71073
_diffrn_reflns_av_R_equivalents 0.0797
_diffrn_reflns_av_sigmaI/netI 0.0437
_diffrn_reflns_limit_h_max 9
_diffrn_reflns_limit_h_min -9
_diffrn_reflns_limit_k_max 35
_diffrn_reflns_limit_k_min -35
_diffrn_reflns_limit_l_max 8
_diffrn_reflns_limit_l_min -4
_diffrn_reflns_number 18602
_diffrn_reflns_theta_full 26.39
_diffrn_reflns_theta_max 26.39
_diffrn_reflns_theta_min 2.82
_exptl_absorpt_coefficient_mu 1.329
_exptl_absorpt_correction_T_max 1.0000
_exptl_absorpt_correction_T_min 0.8400
_exptl_absorpt_correction_type multi-scan
_exptl_absorpt_process_details 'blessing Acta Cryst. 1995(A51) 33-38'
_exptl_crystal_colour colourless
_exptl_crystal_density_diffrn 1.664
_exptl_crystal_density_method 'not measured'
_exptl_crystal_description plate
_exptl_crystal_F_000 772
_exptl_crystal_size_max 0.47
_exptl_crystal_size_mid 0.11
_exptl_crystal_size_min 0.02
_refine_diff_density_max 2.251
_refine_diff_density_min -0.703
_refine_diff_density_rms 0.171
_refine_ls_abs_structure_details 'Flack H D (1983), Acta Cryst. A39, 876-881'
_refine_ls_abs_structure_Flack 0.13(9)
_refine_ls_extinction_method none
_refine_ls_goodness_of_fit_ref 1.058
_refine_ls_hydrogen_treatment constr
_refine_ls_matrix_type full
_refine_ls_number_parameters 207
_refine_ls_number_reflns 3069
_refine_ls_number_restraints 0
_refine_ls_restrained_S_all 1.058
_refine_ls_R_factor_all 0.0683
_refine_ls_R_factor_gt 0.0555
_refine_ls_shift/su_max 0.113
_refine_ls_shift/su_mean 0.017
_refine_ls_structure_factor_coef Fsqd
_refine_ls_weighting_details 'calc w=1/[\s^2^(Fo^2^)+(0.0928P)^2^+3.5648P] where P=(Fo^2^+2Fc^2^)/3'
_refine_ls_weighting_scheme calc
_refine_ls_wR_factor_gt 0.1485
_refine_ls_wR_factor_ref 0.1560
_reflns_number_gt 2571
_reflns_number_total 3069
_reflns_threshold_expression >2sigma(I)
_cod_data_source_file b611622c.txt
_cod_data_source_block 3cf1n
_cod_depositor_comments
;
The following automatic conversions were performed:
'_symmetry_cell_setting' value 'Orthorhombic' changed to 'orthorhombic'
according to '/home/saulius/struct/CIF-dictionaries/cif_core.dic'
dictionary named 'cif_core.dic' version 2.4.1 from 2010-06-29.

Automatic conversion script
Id: cif_fix_enum 1527 2010-12-29 10:47:43Z saulius 
;
_cod_database_code 7007850

loop_
_symmetry_equiv_pos_as_xyz
'x, y, z'
'-x, -y, z'
'-x+1/2, y+1/2, -z'
'x+1/2, -y+1/2, -z'

loop_
_atom_site_label
_atom_site_type_symbol
_atom_site_fract_x
_atom_site_fract_y
_atom_site_fract_z
_atom_site_U_iso_or_equiv
_atom_site_adp_type
_atom_site_occupancy
_atom_site_symmetry_multiplicity
_atom_site_calc_flag
_atom_site_refinement_flags
_atom_site_disorder_assembly
_atom_site_disorder_group
Ag1 Ag 0.50777(15) -0.08400(3) 2.2098(8) 0.0264(6) Uani 0.881(16) 1 d P . 1
Ag1A Ag 0.5063(11) -0.0831(3) 2.299(5) 0.026(4) Uani 0.119(16) 1 d P . 2
N1 N 0.8103(6) -0.0849(2) 2.2744(9) 0.0133(11) Uani 1 1 d . . .
C2 C 0.9077(8) -0.0435(2) 2.2610(13) 0.0168(19) Uani 1 1 d . . .
C3 C 0.8083(8) -0.0008(3) 2.2615(8) 0.0187(12) Uani 1 1 d . . .
H3A H 0.6795 -0.0013 2.2589 0.022 Uiso 1 1 calc R . .
C4 C 1.1014(8) -0.0408(2) 2.2657(15) 0.0182(19) Uani 1 1 d . . .
N5 N 1.2057(6) -0.0821(2) 2.2606(10) 0.0214(15) Uani 1 1 d . . .
C6 C 1.1112(8) -0.1194(2) 2.2757(15) 0.0161(16) Uani 1 1 d . . .
C7 C 0.9121(8) -0.1229(2) 2.2809(16) 0.0176(16) Uani 1 1 d . . .
C8 C 1.1738(8) -0.1696(2) 2.2856(16) 0.0197(17) Uani 1 1 d . . .
H8A H 1.2979 -0.1758 2.2354 0.024 Uiso 1 1 calc R . .
C9 C 1.1436(9) -0.1830(3) 2.4936(12) 0.0259(18) Uani 1 1 d . . .
H9A H 1.1982 -0.1599 2.5780 0.031 Uiso 1 1 calc R . .
H9B H 1.1946 -0.2138 2.5216 0.031 Uiso 1 1 calc R . .
C10 C 0.9290(9) -0.1830(2) 2.5079(10) 0.0174(14) Uani 1 1 d . . .
H10A H 0.8841 -0.2134 2.5502 0.021 Uiso 1 1 calc R . .
H10B H 0.8871 -0.1590 2.5960 0.021 Uiso 1 1 calc R . .
C11 C 0.8617(8) -0.1726(2) 2.3129(14) 0.0161(17) Uani 1 1 d . . .
C12 C 1.0163(9) -0.19551(19) 2.1881(8) 0.0171(12) Uani 1 1 d . . .
C13 C 1.0252(8) -0.2487(2) 2.2057(10) 0.0280(14) Uani 1 1 d . . .
H13A H 1.1215 -0.2606 2.1251 0.042 Uiso 1 1 calc R . .
H13B H 0.9085 -0.2620 2.1685 0.042 Uiso 1 1 calc R . .
H13C H 1.0512 -0.2571 2.3345 0.042 Uiso 1 1 calc R . .
C14 C 1.0067(12) -0.1834(2) 1.9830(8) 0.0270(14) Uani 1 1 d . . .
H14A H 1.1049 -0.1991 1.9166 0.040 Uiso 1 1 calc R . .
H14B H 1.0196 -0.1499 1.9677 0.040 Uiso 1 1 calc R . .
H14C H 0.8895 -0.1933 1.9326 0.040 Uiso 1 1 calc R . .
C15 C 0.6647(7) -0.1857(2) 2.2688(11) 0.0219(15) Uani 1 1 d . . .
H15A H 0.5828 -0.1694 2.3533 0.033 Uiso 1 1 calc R . .
H15B H 0.6490 -0.2192 2.2842 0.033 Uiso 1 1 calc R . .
H15C H 0.6365 -0.1771 2.1406 0.033 Uiso 1 1 calc R . .
N10 N 0.5204(15) -0.1166(3) 2.8015(11) 0.055(2) Uani 1 1 d . A 1
O11 O 0.5207(16) -0.1217(3) 2.6321(11) 0.083(3) Uani 1 1 d . A 1
O12 O 0.6651(17) -0.1070(5) 2.8714(17) 0.129(5) Uani 1 1 d . A 1
O13 O 0.4045(16) -0.1274(4) 2.9045(15) 0.115(4) Uani 1 1 d . A 1
O51 O 0.5000 0.0000 1.9781(18) 0.067(6) Uani 0.65(3) 2 d SP . .
O50 O 1.023(2) -0.0664(5) 2.716(2) 0.156(10) Uani 0.84(4) 1 d P . .

loop_
_atom_site_aniso_label
_atom_site_aniso_U_11
_atom_site_aniso_U_22
_atom_site_aniso_U_33
_atom_site_aniso_U_23
_atom_site_aniso_U_13
_atom_site_aniso_U_12
Ag1 0.0097(3) 0.0195(3) 0.0499(18) -0.0040(4) 0.0010(6) -0.0005(4)
Ag1A 0.014(2) 0.020(2) 0.044(12) 0.007(3) 0.009(4) 0.003(3)
N1 0.016(2) 0.014(3) 0.011(3) -0.003(3) -0.0016(19) -0.001(2)
C2 0.014(3) 0.023(4) 0.014(5) -0.006(4) -0.001(3) 0.000(2)
C3 0.012(2) 0.018(3) 0.026(3) -0.001(5) -0.001(2) -0.002(3)
C4 0.014(3) 0.014(3) 0.027(6) 0.005(4) 0.005(3) 0.001(2)
N5 0.012(2) 0.021(3) 0.031(4) 0.006(4) -0.001(2) 0.000(2)
C6 0.012(3) 0.013(3) 0.023(5) 0.001(4) 0.000(3) -0.001(2)
C7 0.015(3) 0.017(4) 0.021(4) 0.001(4) 0.002(3) 0.000(2)
C8 0.016(3) 0.013(3) 0.030(5) 0.002(3) 0.008(4) 0.000(2)
C9 0.016(3) 0.023(4) 0.039(5) 0.004(3) -0.008(3) 0.000(3)
C10 0.021(3) 0.015(3) 0.016(4) 0.004(3) 0.001(2) -0.005(3)
C11 0.013(3) 0.018(3) 0.018(4) 0.003(3) -0.003(3) -0.001(2)
C12 0.016(3) 0.016(3) 0.019(3) 0.002(2) 0.007(4) 0.000(3)
C13 0.023(3) 0.017(3) 0.044(4) -0.006(3) 0.002(4) 0.006(3)
C14 0.029(3) 0.031(3) 0.021(3) -0.006(2) 0.007(4) -0.011(4)
C15 0.016(3) 0.016(3) 0.034(4) 0.003(3) 0.002(3) -0.004(2)
N10 0.071(6) 0.059(5) 0.034(4) -0.001(3) 0.021(6) -0.004(5)
O11 0.100(7) 0.106(6) 0.044(4) -0.008(4) 0.013(6) -0.026(7)
O12 0.121(9) 0.196(14) 0.070(8) 0.011(8) -0.042(7) -0.025(9)
O13 0.150(10) 0.128(9) 0.068(7) -0.009(7) 0.047(7) -0.074(7)
O51 0.051(9) 0.103(13) 0.048(9) 0.000 0.000 -0.008(10)
O50 0.20(2) 0.109(11) 0.161(16) 0.056(9) 0.091(17) 0.051(10)

loop_
_atom_type_symbol
_atom_type_description
_atom_type_scat_dispersion_real
_atom_type_scat_dispersion_imag
_atom_type_scat_source
C C 0.0033 0.0016 'International Tables Vol C Tables 4.2.6.8 and 6.1.1.4'
H H 0.0000 0.0000 'International Tables Vol C Tables 4.2.6.8 and 6.1.1.4'
N N 0.0061 0.0033 'International Tables Vol C Tables 4.2.6.8 and 6.1.1.4'
O O 0.0106 0.0060 'International Tables Vol C Tables 4.2.6.8 and 6.1.1.4'
Ag Ag -0.8971 1.1015 'International Tables Vol C Tables 4.2.6.8 and 6.1.1.4'

loop_
_geom_angle_atom_site_label_1
_geom_angle_atom_site_label_2
_geom_angle_atom_site_label_3
_geom_angle
_geom_angle_site_symmetry_1
_geom_angle_site_symmetry_3
_geom_angle_publ_flag
N5 Ag1 N1 158.8(3) 1_455 . ?
N5 Ag1A N1 168(2) 1_455 . ?
C7 N1 C2 114.8(5) . . ?
C7 N1 Ag1A 125.3(5) . . ?
C2 N1 Ag1A 119.7(5) . . ?
C7 N1 Ag1 124.6(4) . . ?
C2 N1 Ag1 118.6(4) . . ?
Ag1A N1 Ag1 16.3(9) . . ?
N1 C2 C4 123.8(6) . . ?
N1 C2 C3 118.3(5) . . ?
C4 C2 C3 117.6(6) . . ?
C4 C3 C2 120.4(5) 2_755 . ?
C3 C4 C2 122.0(6) 2_755 . ?
C3 C4 N5 118.3(6) 2_755 . ?
C2 C4 N5 119.5(6) . . ?
C6 N5 C4 114.2(5) . . ?
C6 N5 Ag1A 121.1(5) . 1_655 ?
C4 N5 Ag1A 122.9(6) . 1_655 ?
C6 N5 Ag1 121.8(5) . 1_655 ?
C4 N5 Ag1 123.9(4) . 1_655 ?
Ag1A N5 Ag1 16.4(9) 1_655 1_655 ?
N5 C6 C7 126.8(6) . . ?
N5 C6 C8 129.6(6) . . ?
C7 C6 C8 103.5(6) . . ?
N1 C7 C6 120.2(6) . . ?
N1 C7 C11 131.0(6) . . ?
C6 C7 C11 108.5(6) . . ?
C6 C8 C12 102.3(6) . . ?
C6 C8 C9 103.8(8) . . ?
C12 C8 C9 102.1(5) . . ?
C8 C9 C10 101.8(6) . . ?
C11 C10 C9 105.3(6) . . ?
C7 C11 C10 104.5(7) . . ?
C7 C11 C15 116.1(6) . . ?
C10 C11 C15 116.8(7) . . ?
C7 C11 C12 97.8(6) . . ?
C10 C11 C12 101.9(5) . . ?
C15 C11 C12 117.0(7) . . ?
C14 C12 C8 111.3(6) . . ?
C14 C12 C13 108.2(5) . . ?
C8 C12 C13 114.4(5) . . ?
C14 C12 C11 114.8(6) . . ?
C8 C12 C11 94.4(5) . . ?
C13 C12 C11 113.5(5) . . ?
O13 N10 O12 115.9(11) . . ?
O13 N10 O11 126.7(13) . . ?
O12 N10 O11 116.1(13) . . ?

loop_
_geom_bond_atom_site_label_1
_geom_bond_atom_site_label_2
_geom_bond_distance
_geom_bond_site_symmetry_2
_geom_bond_publ_flag
Ag1 N5 2.257(5) 1_455 ?
Ag1 N1 2.277(5) . ?
Ag1A N5 2.232(12) 1_455 ?
Ag1A N1 2.248(9) . ?
N1 C7 1.331(8) . ?
N1 C2 1.401(9) . ?
C2 C4 1.429(8) . ?
C2 C3 1.435(10) . ?
C3 C4 1.375(10) 2_755 ?
C4 C3 1.375(10) 2_755 ?
C4 N5 1.423(8) . ?
N5 C6 1.286(9) . ?
N5 Ag1A 2.232(12) 1_655 ?
N5 Ag1 2.257(5) 1_655 ?
C6 C7 1.472(7) . ?
C6 C8 1.526(9) . ?
C7 C11 1.502(9) . ?
C8 C12 1.551(10) . ?
C8 C9 1.565(14) . ?
C9 C10 1.585(10) . ?
C10 C11 1.521(12) . ?
C11 C15 1.534(8) . ?
C11 C12 1.597(10) . ?
C12 C14 1.522(8) . ?
C12 C13 1.545(8) . ?
N10 O13 1.174(12) . ?
N10 O12 1.211(13) . ?
N10 O11 1.231(10) . ?

loop_
_geom_torsion_atom_site_label_1
_geom_torsion_atom_site_label_2
_geom_torsion_atom_site_label_3
_geom_torsion_atom_site_label_4
_geom_torsion
_geom_torsion_site_symmetry_1
_geom_torsion_site_symmetry_2
_geom_torsion_site_symmetry_3
_geom_torsion_site_symmetry_4
_geom_torsion_publ_flag
N5 Ag1A N1 C7 -92(2) 1_455 . . . ?
N5 Ag1A N1 C2 91(3) 1_455 . . . ?
N5 Ag1A N1 Ag1 1.0(14) 1_455 . . . ?
N5 Ag1 N1 C7 97.7(8) 1_455 . . . ?
N5 Ag1 N1 C2 -99.2(7) 1_455 . . . ?
N5 Ag1 N1 Ag1A -0.5(8) 1_455 . . . ?
C7 N1 C2 C4 -3.8(13) . . . . ?
Ag1A N1 C2 C4 172.8(14) . . . . ?
Ag1 N1 C2 C4 -168.5(9) . . . . ?
C7 N1 C2 C3 -177.3(9) . . . . ?
Ag1A N1 C2 C3 -0.7(16) . . . . ?
Ag1 N1 C2 C3 18.0(10) . . . . ?
N1 C2 C3 C4 174.1(9) . . . 2_755 ?
C4 C2 C3 C4 0.2(10) . . . 2_755 ?
N1 C2 C4 C3 -176.7(6) . . . 2_755 ?
C3 C2 C4 C3 -3.2(17) . . . 2_755 ?
N1 C2 C4 N5 8.1(18) . . . . ?
C3 C2 C4 N5 -178.4(6) . . . . ?
C3 C4 N5 C6 176.2(10) 2_755 . . . ?
C2 C4 N5 C6 -8.4(13) . . . . ?
C3 C4 N5 Ag1A 11.6(16) 2_755 . . 1_655 ?
C2 C4 N5 Ag1A -173.0(15) . . . 1_655 ?
C3 C4 N5 Ag1 -8.0(12) 2_755 . . 1_655 ?
C2 C4 N5 Ag1 167.4(9) . . . 1_655 ?
C4 N5 C6 C7 5.6(15) . . . . ?
Ag1A N5 C6 C7 170.5(15) 1_655 . . . ?
Ag1 N5 C6 C7 -170.2(11) 1_655 . . . ?
C4 N5 C6 C8 -176.7(12) . . . . ?
Ag1A N5 C6 C8 -11.8(19) 1_655 . . . ?
Ag1 N5 C6 C8 7.5(15) 1_655 . . . ?
C2 N1 C7 C6 0.5(14) . . . . ?
Ag1A N1 C7 C6 -175.9(16) . . . . ?
Ag1 N1 C7 C6 164.2(9) . . . . ?
C2 N1 C7 C11 173.4(11) . . . . ?
Ag1A N1 C7 C11 -3.0(19) . . . . ?
Ag1 N1 C7 C11 -22.9(15) . . . . ?
N5 C6 C7 N1 -2(2) . . . . ?
C8 C6 C7 N1 -179.9(8) . . . . ?
N5 C6 C7 C11 -176.1(8) . . . . ?
C8 C6 C7 C11 5.7(15) . . . . ?
N5 C6 C8 C12 -147.5(10) . . . . ?
C7 C6 C8 C12 30.5(12) . . . . ?
N5 C6 C8 C9 106.6(11) . . . . ?
C7 C6 C8 C9 -75.3(10) . . . . ?
C6 C8 C9 C10 68.6(7) . . . . ?
C12 C8 C9 C10 -37.5(7) . . . . ?
C8 C9 C10 C11 2.8(8) . . . . ?
N1 C7 C11 C10 -107.1(11) . . . . ?
C6 C7 C11 C10 66.5(11) . . . . ?
N1 C7 C11 C15 23.1(16) . . . . ?
C6 C7 C11 C15 -163.3(9) . . . . ?
N1 C7 C11 C12 148.4(11) . . . . ?
C6 C7 C11 C12 -38.1(12) . . . . ?
C9 C10 C11 C7 -69.8(7) . . . . ?
C9 C10 C11 C15 160.5(6) . . . . ?
C9 C10 C11 C12 31.6(7) . . . . ?
C6 C8 C12 C14 66.9(8) . . . . ?
C9 C8 C12 C14 174.1(6) . . . . ?
C6 C8 C12 C13 -170.1(6) . . . . ?
C9 C8 C12 C13 -62.9(7) . . . . ?
C6 C8 C12 C11 -51.9(7) . . . . ?
C9 C8 C12 C11 55.3(6) . . . . ?
C7 C11 C12 C14 -62.5(8) . . . . ?
C10 C11 C12 C14 -169.2(6) . . . . ?
C15 C11 C12 C14 62.1(8) . . . . ?
C7 C11 C12 C8 53.5(6) . . . . ?
C10 C11 C12 C8 -53.3(6) . . . . ?
C15 C11 C12 C8 178.0(7) . . . . ?
C7 C11 C12 C13 172.4(6) . . . . ?
C10 C11 C12 C13 65.7(6) . . . . ?
C15 C11 C12 C13 -63.0(8) . . . . ?
